data_2233778
loop_
_publ_author_name
'Akerman, Matthew P.'
'Maher, Sarah J.'

_publ_section_title
;
 (<i>E</i>)-2,3-Bis[(<i>E</i>)-benzylideneamino]but-2-enedinitrile
;
_journal_coeditor_code EZ2280
_journal_issue 3
_journal_name_full 'Acta Crystallographica Section E'
_journal_page_first o688
_journal_paper_doi 10.1107/S1600536812005363
_journal_volume 68
_journal_year 2012
_chemical_formula_iupac 'C18 H12 N4'
_chemical_formula_moiety 'C18 H12 N4'
_chemical_formula_sum 'C18 H12 N4'
_chemical_formula_weight 284.32
_chemical_name_systematic
;
(<i>E</i>)-2,3-Bis[(<i>E</i>)-benzylideneamino]but-2-enedinitrile
;
_space_group_IT_number 2
_symmetry_cell_setting triclinic
_symmetry_space_group_name_Hall '-P 1'
_symmetry_space_group_name_H-M 'P -1'
_atom_sites_solution_hydrogens geom
_atom_sites_solution_primary direct
_atom_sites_solution_secondary difmap
_audit_creation_method SHELXL-97
_cell_angle_alpha 103.96(5)
_cell_angle_beta 91.67(5)
_cell_angle_gamma 102.97(5)
_cell_formula_units_Z 1
_cell_length_a 6.389(4)
_cell_length_b 7.608(5)
_cell_length_c 8.311(5)
_cell_measurement_reflns_used 2824
_cell_measurement_temperature 295(2)
_cell_measurement_theta_max 26
_cell_measurement_theta_min 3.3
_cell_volume 380.6(4)
_computing_cell_refinement 'CrysAlis CCD (Oxford Diffraction, 2008)'
_computing_data_collection 'CrysAlis CCD (Oxford Diffraction, 2008)'
_computing_data_reduction 'CrysAlis RED (Oxford Diffraction, 2008)'
_computing_molecular_graphics 'ORTEP-3 (Farrugia, 1997)'
_computing_publication_material 'publCIF (Westrip, 2010)'
_computing_structure_refinement 'SHELXL97 (Sheldrick, 2008)'
_computing_structure_solution 'SHELXS97 (Sheldrick, 2008)'
_diffrn_ambient_temperature 295(2)
_diffrn_measured_fraction_theta_full 0.997
_diffrn_measured_fraction_theta_max 0.995
_diffrn_measurement_device_type 'Oxford Diffraction Xcalibur 2 CCD'
_diffrn_measurement_method '\w scans at fixed \q angles'
_diffrn_radiation_monochromator graphite
_diffrn_radiation_source 'fine-focus sealed tube'
_diffrn_radiation_type MoK\a
_diffrn_radiation_wavelength 0.71073
_diffrn_reflns_av_R_equivalents 0.0247
_diffrn_reflns_av_sigmaI/netI 0.0367
_diffrn_reflns_limit_h_max 7
_diffrn_reflns_limit_h_min -6
_diffrn_reflns_limit_k_max 9
_diffrn_reflns_limit_k_min -9
_diffrn_reflns_limit_l_max 10
_diffrn_reflns_limit_l_min -9
_diffrn_reflns_number 2824
_diffrn_reflns_theta_full 26.02
_diffrn_reflns_theta_max 26.05
_diffrn_reflns_theta_min 3.28
_diffrn_standards_decay_% 0
_diffrn_standards_interval_count 0
_diffrn_standards_interval_time 0
_diffrn_standards_number 0
_exptl_absorpt_coefficient_mu 0.077
_exptl_absorpt_correction_T_max 0.9923
_exptl_absorpt_correction_T_min 0.9625
_exptl_absorpt_correction_type multi-scan
_exptl_absorpt_process_details '(Blessing, 1995)'
_exptl_crystal_colour yellow
_exptl_crystal_density_diffrn 1.241
_exptl_crystal_density_method 'not measured'
_exptl_crystal_description needle
_exptl_crystal_F_000 148
_exptl_crystal_size_max 0.50
_exptl_crystal_size_mid 0.20
_exptl_crystal_size_min 0.10
_refine_diff_density_max 0.106
_refine_diff_density_min -0.209
_refine_ls_extinction_method none
_refine_ls_goodness_of_fit_ref 0.894
_refine_ls_hydrogen_treatment constr
_refine_ls_matrix_type full
_refine_ls_number_parameters 100
_refine_ls_number_reflns 1498
_refine_ls_number_restraints 0
_refine_ls_restrained_S_all 0.894
_refine_ls_R_factor_all 0.0663
_refine_ls_R_factor_gt 0.0447
_refine_ls_shift/su_max 0.000
_refine_ls_shift/su_mean 0.000
_refine_ls_structure_factor_coef Fsqd
_refine_ls_weighting_details 'calc w=1/[\s^2^(Fo^2^)+(0.0717P)^2^+0.0000P] where P=(Fo^2^+2Fc^2^)/3'
_refine_ls_weighting_scheme calc
_refine_ls_wR_factor_gt 0.1100
_refine_ls_wR_factor_ref 0.1166
_reflns_number_gt 964
_reflns_number_total 1498
_reflns_threshold_expression I>2\s(I)
_cod_data_source_file ez2280.cif
_cod_data_source_block I
_cod_database_code 2233778
_cod_database_fobs_code 2233778

loop_
_symmetry_equiv_pos_as_xyz
'x, y, z'
'-x, -y, -z'

loop_
_atom_site_type_symbol
_atom_site_label
_atom_site_fract_x
_atom_site_fract_y
_atom_site_fract_z
_atom_site_U_iso_or_equiv
_atom_site_adp_type
_atom_site_calc_flag
_atom_site_refinement_flags
_atom_site_occupancy
_atom_site_symmetry_multiplicity
C C1 -0.8068(3) 0.8047(3) 0.9287(2) 0.0708(5) Uani d . 1 1
H H1 -0.9171 0.8241 0.9965 0.085 Uiso calc R 1 1
C C2 -0.7329(3) 0.9254(3) 0.8351(2) 0.0664(5) Uani d . 1 1
H H2 -0.7932 1.0265 0.8383 0.080 Uiso calc R 1 1
C C3 -0.5686(2) 0.8984(2) 0.7353(2) 0.0547(4) Uani d . 1 1
H H3 -0.5176 0.9818 0.6720 0.066 Uiso calc R 1 1
C C4 -0.7201(3) 0.6539(3) 0.9241(2) 0.0670(5) Uani d . 1 1
H H4 -0.7715 0.5720 0.9887 0.080 Uiso calc R 1 1
C C5 -0.5573(2) 0.6243(2) 0.82398(19) 0.0544(4) Uani d . 1 1
H H5 -0.4998 0.5215 0.8202 0.065 Uiso calc R 1 1
C C6 -0.4787(2) 0.74650(19) 0.72903(16) 0.0436(4) Uani d . 1 1
C C7 -0.3065(2) 0.72118(19) 0.62138(17) 0.0451(4) Uani d . 1 1
H H7 -0.2608 0.8070 0.5592 0.054 Uiso calc R 1 1
C C8 0.0179(2) 0.7027(2) 0.40742(18) 0.0469(4) Uani d . 1 1
C C9 -0.0504(2) 0.57010(17) 0.50538(16) 0.0399(3) Uani d . 1 1
N N1 0.0604(2) 0.81235(19) 0.33473(18) 0.0687(5) Uani d . 1 1
N N2 -0.21601(17) 0.58581(15) 0.60912(13) 0.0412(3) Uani d . 1 1

loop_
_atom_site_aniso_label
_atom_site_aniso_U_11
_atom_site_aniso_U_22
_atom_site_aniso_U_33
_atom_site_aniso_U_12
_atom_site_aniso_U_13
_atom_site_aniso_U_23
C1 0.0504(10) 0.1120(15) 0.0524(10) 0.0354(10) 0.0149(8) 0.0092(10)
C2 0.0622(11) 0.0768(11) 0.0636(11) 0.0404(9) 0.0068(9) 0.0018(9)
C3 0.0541(9) 0.0575(9) 0.0552(9) 0.0230(8) 0.0095(7) 0.0101(7)
C4 0.0553(10) 0.0953(13) 0.0575(10) 0.0227(10) 0.0167(8) 0.0273(10)
C5 0.0481(9) 0.0645(9) 0.0553(9) 0.0207(8) 0.0091(7) 0.0168(8)
C6 0.0369(7) 0.0502(8) 0.0406(8) 0.0138(6) 0.0035(6) 0.0026(6)
C7 0.0439(8) 0.0442(8) 0.0489(8) 0.0131(7) 0.0105(7) 0.0115(7)
C8 0.0472(8) 0.0461(8) 0.0510(8) 0.0166(6) 0.0142(7) 0.0128(7)
C9 0.0363(7) 0.0415(7) 0.0415(7) 0.0085(6) 0.0073(6) 0.0101(6)
N1 0.0862(11) 0.0602(8) 0.0735(10) 0.0251(8) 0.0335(8) 0.0327(8)
N2 0.0375(6) 0.0438(7) 0.0440(7) 0.0133(5) 0.0101(5) 0.0102(5)

loop_
_atom_type_symbol
_atom_type_description
_atom_type_scat_dispersion_real
_atom_type_scat_dispersion_imag
_atom_type_scat_source
C C 0.0033 0.0016 'International Tables Vol C Tables 4.2.6.8 and 6.1.1.4'
H H 0.0000 0.0000 'International Tables Vol C Tables 4.2.6.8 and 6.1.1.4'
N N 0.0061 0.0033 'International Tables Vol C Tables 4.2.6.8 and 6.1.1.4'

loop_
_geom_angle_atom_site_label_1
_geom_angle_atom_site_label_2
_geom_angle_atom_site_label_3
_geom_angle_site_symmetry_1
_geom_angle
C2 C1 C4 . 120.52(15)
C2 C1 H1 . 119.7
C4 C1 H1 . 119.7
C1 C2 C3 . 120.11(15)
C1 C2 H2 . 119.9
C3 C2 H2 . 119.9
C2 C3 C6 . 120.20(16)
C2 C3 H3 . 119.9
C6 C3 H3 . 119.9
C1 C4 C5 . 120.00(17)
C1 C4 H4 . 120.0
C5 C4 H4 . 120.0
C4 C5 C6 . 120.29(15)
C4 C5 H5 . 119.9
C6 C5 H5 . 119.9
C5 C6 C3 . 118.88(13)
C5 C6 C7 . 122.30(13)
C3 C6 C7 . 118.82(14)
N2 C7 C6 . 122.49(13)
N2 C7 H7 . 118.8
C6 C7 H7 . 118.8
N1 C8 C9 . 175.27(15)
C9 C9 N2 2_566 120.38(15)
C9 C9 C8 2_566 118.58(14)
N2 C9 C8 . 121.04(11)
C7 N2 C9 . 119.86(12)

loop_
_geom_bond_atom_site_label_1
_geom_bond_atom_site_label_2
_geom_bond_site_symmetry_2
_geom_bond_distance
C1 C2 . 1.358(2)
C1 C4 . 1.375(2)
C1 H1 . 0.9300
C2 C3 . 1.377(2)
C2 H2 . 0.9300
C3 C6 . 1.392(2)
C3 H3 . 0.9300
C4 C5 . 1.375(2)
C4 H4 . 0.9300
C5 C6 . 1.381(2)
C5 H5 . 0.9300
C6 C7 . 1.4551(19)
C7 N2 . 1.2751(17)
C7 H7 . 0.9300
C8 N1 . 1.1340(17)
C8 C9 . 1.4456(19)
C9 C9 2_566 1.352(2)
C9 N2 . 1.3918(17)

loop_
_geom_torsion_atom_site_label_1
_geom_torsion_atom_site_label_2
_geom_torsion_atom_site_label_3
_geom_torsion_atom_site_label_4
_geom_torsion_site_symmetry_1
_geom_torsion
C4 C1 C2 C3 . -0.5(3)
C1 C2 C3 C6 . 0.5(3)
C2 C1 C4 C5 . -0.1(3)
C1 C4 C5 C6 . 0.7(3)
C4 C5 C6 C3 . -0.6(2)
C4 C5 C6 C7 . 179.93(14)
C2 C3 C6 C5 . 0.1(2)
C2 C3 C6 C7 . 179.53(14)
C5 C6 C7 N2 . -0.7(2)
C3 C6 C7 N2 . 179.89(12)
C6 C7 N2 C9 . -179.29(12)
C9 C9 N2 C7 2_566 178.32(15)
C8 C9 N2 C7 . -1.5(2)
